data_1568807
loop_
_publ_author_name
'Yang, Eric S.'
'Combey, Emma'
'Goicoechea, Jose M.'

_publ_section_title
;
 Putting cyaphide in its place: determining the donor/acceptor properties
 of the \kC-cyaphido ligand
;
_journal_issue 17
_journal_name_full 'Chemical Science'
_journal_page_first 4627
_journal_page_last 4632
_journal_paper_doi 10.1039/D3SC01126G
_journal_volume 14
_journal_year 2023
_chemical_formula_moiety 'C34 H43 N3 P Rh'
_chemical_formula_sum 'C34 H43 N3 P Rh'
_chemical_formula_weight 627.59
_chemical_name_systematic
;
 [(NDipp)2(CMe)2(C5H3N)]Rh(CP)
;
_space_group_crystal_system orthorhombic
_space_group_IT_number 19
_space_group_name_Hall 'P 2ac 2ab'
_space_group_name_H-M_alt 'P 21 21 21'
_atom_sites_solution_hydrogens geom
_audit_creation_method SHELXL-2018/1
_audit_update_record
;
2023-02-17 deposited with the CCDC.	2023-04-06 downloaded from the CCDC.
;
_cell_angle_alpha 90
_cell_angle_beta 90
_cell_angle_gamma 90
_cell_formula_units_Z 4
_cell_length_a 8.49660(10)
_cell_length_b 17.9973(2)
_cell_length_c 20.3635(2)
_cell_measurement_reflns_used 40301
_cell_measurement_temperature 150(2)
_cell_measurement_theta_max 76.2750
_cell_measurement_theta_min 4.2450
_cell_volume 3113.90(6)
_computing_cell_refinement 'CrysAlisPro 1.171.41.107a (Rigaku OD, 2021)'
_computing_data_collection 'CrysAlisPro 1.171.41.107a (Rigaku OD, 2021)'
_computing_data_reduction 'CrysAlisPro 1.171.41.107a (Rigaku OD, 2021)'
_computing_structure_refinement 'SHELXL-2018/1 (Sheldrick, 2018)'
_computing_structure_solution 'SHELXS-97 (Sheldrick, 1990)'
_diffrn_ambient_temperature 150(2)
_diffrn_detector 'CCD plate'
_diffrn_detector_area_resol_mean 10.5035
_diffrn_detector_type Atlas
_diffrn_measured_fraction_theta_full 1.000
_diffrn_measured_fraction_theta_max 0.997
_diffrn_measurement_device 'four-circle diffractometer'
_diffrn_measurement_device_type 'SuperNova, Dual, Cu at home/near, Atlas'
_diffrn_measurement_method '\w scans'
_diffrn_radiation_type CuK\a
_diffrn_radiation_wavelength 1.54184
_diffrn_reflns_av_R_equivalents 0.0453
_diffrn_reflns_av_unetI/netI 0.0197
_diffrn_reflns_Laue_measured_fraction_full 1.000
_diffrn_reflns_Laue_measured_fraction_max 0.997
_diffrn_reflns_limit_h_max 10
_diffrn_reflns_limit_h_min -10
_diffrn_reflns_limit_k_max 21
_diffrn_reflns_limit_k_min -22
_diffrn_reflns_limit_l_max 25
_diffrn_reflns_limit_l_min -25
_diffrn_reflns_number 64682
_diffrn_reflns_point_group_measured_fraction_full 1.000
_diffrn_reflns_point_group_measured_fraction_max 0.995
_diffrn_reflns_theta_full 67.684
_diffrn_reflns_theta_max 76.183
_diffrn_reflns_theta_min 4.342
_diffrn_source 'micro-focus sealed X-ray tube'
_diffrn_source_type 'SuperNova (Cu) X-ray Source'
_exptl_absorpt_coefficient_mu 5.110
_exptl_absorpt_correction_T_max 1.00000
_exptl_absorpt_correction_T_min 0.60846
_exptl_absorpt_correction_type multi-scan
_exptl_absorpt_process_details
;
CrysAlisPro 1.171.41.107a (Rigaku Oxford Diffraction, 2021)
Empirical absorption correction using spherical harmonics,
implemented in SCALE3 ABSPACK scaling algorithm.
;
_exptl_crystal_colour black
_exptl_crystal_density_diffrn 1.339
_exptl_crystal_description needle
_exptl_crystal_F_000 1312
_exptl_crystal_size_max 0.160
_exptl_crystal_size_mid 0.020
_exptl_crystal_size_min 0.020
_refine_diff_density_max 0.425
_refine_diff_density_min -0.653
_refine_diff_density_rms 0.057
_refine_ls_abs_structure_details
;
 Flack x determined using 2689 quotients [(I+)-(I-)]/[(I+)+(I-)]
 (Parsons, Flack and Wagner, Acta Cryst. B69 (2013) 249-259).
;
_refine_ls_abs_structure_Flack -0.019(2)
_refine_ls_extinction_method none
_refine_ls_goodness_of_fit_ref 1.068
_refine_ls_hydrogen_treatment constr
_refine_ls_matrix_type full
_refine_ls_number_parameters 362
_refine_ls_number_reflns 6499
_refine_ls_number_restraints 0
_refine_ls_restrained_S_all 1.068
_refine_ls_R_factor_all 0.0225
_refine_ls_R_factor_gt 0.0214
_refine_ls_shift/su_max 0.002
_refine_ls_shift/su_mean 0.000
_refine_ls_structure_factor_coef Fsqd
_refine_ls_weighting_details 'w=1/[\s^2^(Fo^2^)+(0.0360P)^2^+0.7976P] where P=(Fo^2^+2Fc^2^)/3'
_refine_ls_weighting_scheme calc
_refine_ls_wR_factor_gt 0.0562
_refine_ls_wR_factor_ref 0.0569
_reflns_Friedel_coverage 0.770
_reflns_Friedel_fraction_full 1.000
_reflns_Friedel_fraction_max 0.993
_reflns_number_gt 6310
_reflns_number_total 6499
_reflns_threshold_expression 'I > 2\s(I)'
_cod_data_source_file d3sc01126g3.cif
_cod_data_source_block ESY175
_cod_depositor_comments 'Adding full bibliography for 1568803--1568814.cif.'
_cod_database_code 1568807
_shelx_shelxl_version_number 2018/1
_shelx_space_group_comment
;
The symmetry employed for this shelxl refinement is uniquely defined
by the following loop, which should always be used as a source of
symmetry information in preference to the above space-group names.
They are only intended as comments.
;
_shelx_estimated_absorpt_t_min 0.495
_shelx_estimated_absorpt_t_max 0.905

loop_
_space_group_symop_operation_xyz
'x, y, z'
'-x+1/2, -y, z+1/2'
'-x, y+1/2, -z+1/2'
'x+1/2, -y+1/2, -z'

loop_
_atom_site_label
_atom_site_type_symbol
_atom_site_fract_x
_atom_site_fract_y
_atom_site_fract_z
_atom_site_U_iso_or_equiv
_atom_site_adp_type
_atom_site_occupancy
_atom_site_site_symmetry_order
_atom_site_calc_flag
_atom_site_refinement_flags_posn
_atom_site_refinement_flags_adp
_atom_site_refinement_flags_occupancy
_atom_site_disorder_assembly
_atom_site_disorder_group
Rh1 Rh 0.62438(2) 0.09669(2) 0.86991(2) 0.01705(6) Uani 1 1 d . . . . .
N1 N 0.6601(3) 0.03813(13) 0.95317(11) 0.0178(5) Uani 1 1 d . . . . .
N2 N 0.5446(3) 0.18037(14) 0.81253(12) 0.0191(5) Uani 1 1 d . . . . .
N3 N 0.5066(3) 0.15564(13) 0.93292(11) 0.0179(4) Uani 1 1 d . . . . .
C1 C 0.7463(4) 0.03768(19) 0.80630(16) 0.0283(7) Uani 1 1 d . . . . .
P1 P 0.83802(18) -0.00893(8) 0.75560(6) 0.0606(4) Uani 1 1 d . . . . .
C2 C 0.5918(3) 0.06365(16) 1.00622(13) 0.0196(6) Uani 1 1 d . . . . .
C3 C 0.5028(4) 0.13282(17) 0.99655(14) 0.0201(5) Uani 1 1 d . . . . .
C4 C 0.4235(4) 0.17540(18) 1.04275(14) 0.0245(6) Uani 1 1 d . . . . .
H4 H 0.419437 0.160101 1.087373 0.029 Uiso 1 1 calc R U . . .
C5 C 0.3498(4) 0.24096(18) 1.02287(15) 0.0289(7) Uani 1 1 d . . . . .
H5 H 0.295834 0.270674 1.054166 0.035 Uiso 1 1 calc R U . . .
C6 C 0.3551(4) 0.26299(17) 0.95743(15) 0.0250(6) Uani 1 1 d . . . . .
H6 H 0.304474 0.307415 0.943714 0.030 Uiso 1 1 calc R U . . .
C7 C 0.4356(3) 0.21906(16) 0.91237(14) 0.0192(5) Uani 1 1 d . . . . .
C8 C 0.4610(3) 0.23201(16) 0.84199(14) 0.0199(5) Uani 1 1 d . . . . .
C9 C 0.5996(4) 0.02780(18) 1.07254(14) 0.0289(7) Uani 1 1 d . . . . .
H9A H 0.667439 -0.016173 1.070390 0.043 Uiso 1 1 calc R U . . .
H9B H 0.493606 0.012982 1.086246 0.043 Uiso 1 1 calc R U . . .
H9C H 0.642904 0.063161 1.104379 0.043 Uiso 1 1 calc R U . . .
C10 C 0.3998(4) 0.30032(17) 0.80864(15) 0.0292(7) Uani 1 1 d . . . . .
H10A H 0.459347 0.343730 0.823691 0.044 Uiso 1 1 calc R U . . .
H10B H 0.288236 0.306883 0.819413 0.044 Uiso 1 1 calc R U . . .
H10C H 0.411728 0.295041 0.761005 0.044 Uiso 1 1 calc R U . . .
C11 C 0.7539(4) -0.02872(17) 0.95387(14) 0.0209(6) Uani 1 1 d . . . . .
C12 C 0.6806(4) -0.09714(19) 0.94350(13) 0.0251(6) Uani 1 1 d . . . . .
C13 C 0.7760(5) -0.1595(2) 0.93669(17) 0.0339(8) Uani 1 1 d . . . . .
H13 H 0.728995 -0.206756 0.929627 0.041 Uiso 1 1 calc R U . . .
C14 C 0.9383(5) -0.1540(2) 0.94002(18) 0.0387(9) Uani 1 1 d . . . . .
H14 H 1.001738 -0.197018 0.934835 0.046 Uiso 1 1 calc R U . . .
C15 C 1.0078(4) -0.0858(2) 0.95089(19) 0.0390(9) Uani 1 1 d . . . . .
H15 H 1.119141 -0.082670 0.953990 0.047 Uiso 1 1 calc R U . . .
C16 C 0.9181(4) -0.02146(19) 0.95741(16) 0.0277(7) Uani 1 1 d . . . . .
C17 C 0.5025(4) -0.10439(19) 0.93772(16) 0.0312(7) Uani 1 1 d . . . . .
H17 H 0.454982 -0.055390 0.949660 0.037 Uiso 1 1 calc R U . . .
C18 C 0.4377(5) -0.1626(2) 0.98484(18) 0.0363(8) Uani 1 1 d . . . . .
H18A H 0.483102 -0.211238 0.974296 0.054 Uiso 1 1 calc R U . . .
H18B H 0.322891 -0.165015 0.980515 0.054 Uiso 1 1 calc R U . . .
H18C H 0.465248 -0.149098 1.030013 0.054 Uiso 1 1 calc R U . . .
C19 C 0.4554(6) -0.1221(2) 0.8669(2) 0.0504(11) Uani 1 1 d . . . . .
H19A H 0.494218 -0.082915 0.837689 0.076 Uiso 1 1 calc R U . . .
H19B H 0.340434 -0.124950 0.863742 0.076 Uiso 1 1 calc R U . . .
H19C H 0.501262 -0.169865 0.853880 0.076 Uiso 1 1 calc R U . . .
C20 C 0.9975(4) 0.0533(2) 0.9678(2) 0.0401(9) Uani 1 1 d . . . . .
H20 H 0.916066 0.092778 0.961671 0.048 Uiso 1 1 calc R U . . .
C21 C 1.0592(6) 0.0592(3) 1.0385(3) 0.0533(11) Uani 1 1 d . . . . .
H21A H 1.141250 0.021780 1.045603 0.080 Uiso 1 1 calc R U . . .
H21B H 0.972482 0.050711 1.069344 0.080 Uiso 1 1 calc R U . . .
H21C H 1.103203 0.108867 1.045693 0.080 Uiso 1 1 calc R U . . .
C22 C 1.1285(6) 0.0676(3) 0.9189(2) 0.0552(11) Uani 1 1 d . . . . .
H22A H 1.213895 0.031994 0.926073 0.083 Uiso 1 1 calc R U . . .
H22B H 1.168508 0.118281 0.924719 0.083 Uiso 1 1 calc R U . . .
H22C H 1.087584 0.061960 0.874139 0.083 Uiso 1 1 calc R U . . .
C23 C 0.5897(3) 0.18611(16) 0.74452(13) 0.0198(5) Uani 1 1 d . . . . .
C24 C 0.4969(4) 0.15120(17) 0.69666(15) 0.0240(6) Uani 1 1 d . . . . .
C25 C 0.5570(4) 0.14769(18) 0.63321(17) 0.0294(6) Uani 1 1 d . . . . .
H25 H 0.496925 0.124239 0.599785 0.035 Uiso 1 1 calc R U . . .
C26 C 0.7019(4) 0.1775(2) 0.61771(14) 0.0310(7) Uani 1 1 d . . . . .
H26 H 0.741960 0.173114 0.574327 0.037 Uiso 1 1 calc R U . . .
C27 C 0.7889(4) 0.2137(2) 0.66560(15) 0.0285(6) Uani 1 1 d . . . . .
H27 H 0.887447 0.235131 0.654330 0.034 Uiso 1 1 calc R U . . .
C28 C 0.7345(4) 0.21939(17) 0.72975(14) 0.0221(6) Uani 1 1 d . . . . .
C29 C 0.3382(4) 0.11583(18) 0.71357(16) 0.0285(7) Uani 1 1 d . . . . .
H29 H 0.299566 0.139652 0.754896 0.034 Uiso 1 1 calc R U . . .
C30 C 0.3543(6) 0.0330(2) 0.7268(3) 0.0525(11) Uani 1 1 d . . . . .
H30A H 0.396502 0.008262 0.687712 0.079 Uiso 1 1 calc R U . . .
H30B H 0.250728 0.012134 0.737360 0.079 Uiso 1 1 calc R U . . .
H30C H 0.425869 0.025119 0.763896 0.079 Uiso 1 1 calc R U . . .
C31 C 0.2146(5) 0.1292(2) 0.6607(2) 0.0408(9) Uani 1 1 d . . . . .
H31A H 0.244789 0.102884 0.620515 0.061 Uiso 1 1 calc R U . . .
H31B H 0.206936 0.182543 0.651662 0.061 Uiso 1 1 calc R U . . .
H31C H 0.112414 0.110724 0.675990 0.061 Uiso 1 1 calc R U . . .
C32 C 0.8327(4) 0.25909(19) 0.78175(15) 0.0267(7) Uani 1 1 d . . . . .
H32 H 0.768274 0.261037 0.822805 0.032 Uiso 1 1 calc R U . . .
C33 C 0.9808(5) 0.2164(3) 0.7975(3) 0.0560(12) Uani 1 1 d . . . . .
H33A H 1.043728 0.210554 0.757465 0.084 Uiso 1 1 calc R U . . .
H33B H 0.952768 0.167241 0.814652 0.084 Uiso 1 1 calc R U . . .
H33C H 1.041918 0.243502 0.830456 0.084 Uiso 1 1 calc R U . . .
C34 C 0.8688(8) 0.3383(2) 0.7623(2) 0.0620(14) Uani 1 1 d . . . . .
H34A H 0.924598 0.338690 0.720176 0.093 Uiso 1 1 calc R U . . .
H34B H 0.934953 0.361467 0.796020 0.093 Uiso 1 1 calc R U . . .
H34C H 0.770305 0.366267 0.758091 0.093 Uiso 1 1 calc R U . . .

loop_
_atom_site_aniso_label
_atom_site_aniso_U_11
_atom_site_aniso_U_22
_atom_site_aniso_U_33
_atom_site_aniso_U_23
_atom_site_aniso_U_13
_atom_site_aniso_U_12
Rh1 0.02245(9) 0.01574(9) 0.01295(9) -0.00004(7) 0.00143(7) 0.00329(8)
N1 0.0216(12) 0.0162(10) 0.0157(10) 0.0009(8) -0.0014(8) -0.0002(9)
N2 0.0228(12) 0.0176(11) 0.0171(11) 0.0019(9) 0.0000(9) 0.0005(9)
N3 0.0209(11) 0.0167(11) 0.0161(11) -0.0015(9) -0.0010(9) -0.0008(9)
C1 0.0377(18) 0.0263(16) 0.0210(14) 0.0062(12) -0.0031(13) 0.0061(14)
P1 0.0733(9) 0.0646(8) 0.0438(6) -0.0079(5) 0.0122(5) 0.0266(7)
C2 0.0243(15) 0.0187(12) 0.0158(12) -0.0002(10) -0.0006(10) -0.0023(10)
C3 0.0222(13) 0.0208(14) 0.0174(13) -0.0002(10) 0.0008(11) -0.0028(11)
C4 0.0293(15) 0.0263(15) 0.0179(13) -0.0016(11) 0.0047(11) -0.0007(12)
C5 0.0339(18) 0.0277(15) 0.0250(14) -0.0058(11) 0.0093(12) 0.0069(13)
C6 0.0276(16) 0.0220(13) 0.0255(14) -0.0016(11) 0.0033(12) 0.0034(12)
C7 0.0196(12) 0.0182(13) 0.0198(13) -0.0007(10) -0.0007(10) -0.0001(10)
C8 0.0204(13) 0.0191(14) 0.0201(13) -0.0002(10) -0.0004(10) 0.0015(11)
C9 0.0424(19) 0.0275(15) 0.0167(13) 0.0031(11) 0.0028(12) 0.0036(14)
C10 0.0371(18) 0.0235(15) 0.0271(14) 0.0059(11) 0.0019(13) 0.0079(13)
C11 0.0299(16) 0.0199(15) 0.0129(12) 0.0039(10) -0.0016(11) 0.0051(12)
C12 0.0432(16) 0.0182(13) 0.0140(11) 0.0017(11) -0.0017(11) 0.0047(14)
C13 0.057(2) 0.0203(16) 0.0238(16) 0.0014(12) 0.0067(15) 0.0075(15)
C14 0.056(2) 0.0303(18) 0.0294(17) 0.0089(14) 0.0165(16) 0.0230(17)
C15 0.0349(17) 0.039(2) 0.044(2) 0.0149(16) 0.0100(15) 0.0142(16)
C16 0.0270(15) 0.0256(15) 0.0306(15) 0.0097(12) 0.0020(12) 0.0064(12)
C17 0.0423(18) 0.0201(15) 0.0314(16) -0.0009(13) -0.0118(13) -0.0019(14)
C18 0.0409(18) 0.0328(19) 0.0353(18) 0.0042(15) -0.0037(15) -0.0025(15)
C19 0.068(3) 0.053(2) 0.0304(18) 0.0098(17) -0.0218(19) -0.025(2)
C20 0.0252(16) 0.0323(19) 0.063(3) 0.0128(17) -0.0052(16) 0.0007(14)
C21 0.052(2) 0.045(2) 0.064(3) -0.004(2) -0.001(2) -0.007(2)
C22 0.0370(19) 0.061(3) 0.067(3) 0.024(2) -0.004(2) -0.013(2)
C23 0.0279(15) 0.0173(12) 0.0142(11) 0.0028(9) 0.0005(10) 0.0038(10)
C24 0.0301(15) 0.0207(14) 0.0213(14) 0.0006(11) -0.0036(12) 0.0039(12)
C25 0.0419(17) 0.0285(15) 0.0178(13) -0.0023(13) -0.0040(13) 0.0048(13)
C26 0.0422(17) 0.0366(17) 0.0142(14) 0.0015(12) 0.0047(12) 0.0104(14)
C27 0.0299(16) 0.0319(17) 0.0238(15) 0.0070(13) 0.0043(12) 0.0037(13)
C28 0.0267(14) 0.0223(14) 0.0173(13) 0.0038(11) -0.0010(11) 0.0039(12)
C29 0.0317(16) 0.0286(16) 0.0253(14) -0.0022(11) -0.0064(12) -0.0029(12)
C30 0.046(2) 0.035(2) 0.077(3) 0.0176(19) -0.009(2) -0.0075(19)
C31 0.0354(19) 0.051(2) 0.0357(19) 0.0002(17) -0.0122(16) -0.0003(17)
C32 0.0285(16) 0.0303(16) 0.0213(14) 0.0035(12) -0.0014(11) -0.0035(12)
C33 0.042(2) 0.060(3) 0.066(3) -0.018(2) -0.025(2) 0.013(2)
C34 0.106(4) 0.036(2) 0.044(2) 0.0080(16) -0.028(3) -0.023(3)

loop_
_atom_type_symbol
_atom_type_description
_atom_type_scat_dispersion_real
_atom_type_scat_dispersion_imag
_atom_type_scat_source
C C 0.0181 0.0091 'International Tables Vol C Tables 4.2.6.8 and 6.1.1.4'
H H 0.0000 0.0000 'International Tables Vol C Tables 4.2.6.8 and 6.1.1.4'
N N 0.0311 0.0180 'International Tables Vol C Tables 4.2.6.8 and 6.1.1.4'
P P 0.2955 0.4335 'International Tables Vol C Tables 4.2.6.8 and 6.1.1.4'
Rh Rh 0.0927 3.6045 'International Tables Vol C Tables 4.2.6.8 and 6.1.1.4'

loop_
_geom_angle_atom_site_label_1
_geom_angle_atom_site_label_2
_geom_angle_atom_site_label_3
_geom_angle
_geom_angle_site_symmetry_1
_geom_angle_site_symmetry_3
_geom_angle_publ_flag
N3 Rh1 C1 179.24(14) . . ?
N3 Rh1 N1 78.92(10) . . ?
C1 Rh1 N1 101.06(11) . . ?
N3 Rh1 N2 78.59(10) . . ?
C1 Rh1 N2 101.41(11) . . ?
N1 Rh1 N2 157.48(10) . . ?
C2 N1 C11 121.9(2) . . ?
C2 N1 Rh1 116.32(19) . . ?
C11 N1 Rh1 121.75(18) . . ?
C8 N2 C23 122.1(2) . . ?
C8 N2 Rh1 116.35(19) . . ?
C23 N2 Rh1 121.28(19) . . ?
C7 N3 C3 122.5(2) . . ?
C7 N3 Rh1 119.00(19) . . ?
C3 N3 Rh1 118.5(2) . . ?
P1 C1 Rh1 178.6(3) . . ?
N1 C2 C3 114.5(2) . . ?
N1 C2 C9 125.0(3) . . ?
C3 C2 C9 120.5(3) . . ?
N3 C3 C4 119.4(3) . . ?
N3 C3 C2 111.8(2) . . ?
C4 C3 C2 128.8(3) . . ?
C3 C4 C5 119.2(3) . . ?
C3 C4 H4 120.4 . . ?
C5 C4 H4 120.4 . . ?
C6 C5 C4 120.3(3) . . ?
C6 C5 H5 119.9 . . ?
C4 C5 H5 119.9 . . ?
C7 C6 C5 119.1(3) . . ?
C7 C6 H6 120.5 . . ?
C5 C6 H6 120.5 . . ?
N3 C7 C6 119.5(3) . . ?
N3 C7 C8 111.7(3) . . ?
C6 C7 C8 128.8(3) . . ?
N2 C8 C7 114.4(3) . . ?
N2 C8 C10 124.1(3) . . ?
C7 C8 C10 121.5(3) . . ?
C2 C9 H9A 109.5 . . ?
C2 C9 H9B 109.5 . . ?
H9A C9 H9B 109.5 . . ?
C2 C9 H9C 109.5 . . ?
H9A C9 H9C 109.5 . . ?
H9B C9 H9C 109.5 . . ?
C8 C10 H10A 109.5 . . ?
C8 C10 H10B 109.5 . . ?
H10A C10 H10B 109.5 . . ?
C8 C10 H10C 109.5 . . ?
H10A C10 H10C 109.5 . . ?
H10B C10 H10C 109.5 . . ?
C12 C11 C16 122.2(3) . . ?
C12 C11 N1 119.2(3) . . ?
C16 C11 N1 118.2(3) . . ?
C13 C12 C11 117.8(3) . . ?
C13 C12 C17 120.1(3) . . ?
C11 C12 C17 122.0(3) . . ?
C14 C13 C12 121.1(4) . . ?
C14 C13 H13 119.4 . . ?
C12 C13 H13 119.4 . . ?
C15 C14 C13 119.9(3) . . ?
C15 C14 H14 120.0 . . ?
C13 C14 H14 120.0 . . ?
C14 C15 C16 121.4(4) . . ?
C14 C15 H15 119.3 . . ?
C16 C15 H15 119.3 . . ?
C15 C16 C11 117.5(3) . . ?
C15 C16 C20 120.4(3) . . ?
C11 C16 C20 122.1(3) . . ?
C12 C17 C18 111.7(3) . . ?
C12 C17 C19 110.5(3) . . ?
C18 C17 C19 110.8(3) . . ?
C12 C17 H17 107.9 . . ?
C18 C17 H17 107.9 . . ?
C19 C17 H17 107.9 . . ?
C17 C18 H18A 109.5 . . ?
C17 C18 H18B 109.5 . . ?
H18A C18 H18B 109.5 . . ?
C17 C18 H18C 109.5 . . ?
H18A C18 H18C 109.5 . . ?
H18B C18 H18C 109.5 . . ?
C17 C19 H19A 109.5 . . ?
C17 C19 H19B 109.5 . . ?
H19A C19 H19B 109.5 . . ?
C17 C19 H19C 109.5 . . ?
H19A C19 H19C 109.5 . . ?
H19B C19 H19C 109.5 . . ?
C22 C20 C16 112.6(4) . . ?
C22 C20 C21 110.8(4) . . ?
C16 C20 C21 110.1(3) . . ?
C22 C20 H20 107.7 . . ?
C16 C20 H20 107.7 . . ?
C21 C20 H20 107.7 . . ?
C20 C21 H21A 109.5 . . ?
C20 C21 H21B 109.5 . . ?
H21A C21 H21B 109.5 . . ?
C20 C21 H21C 109.5 . . ?
H21A C21 H21C 109.5 . . ?
H21B C21 H21C 109.5 . . ?
C20 C22 H22A 109.5 . . ?
C20 C22 H22B 109.5 . . ?
H22A C22 H22B 109.5 . . ?
C20 C22 H22C 109.5 . . ?
H22A C22 H22C 109.5 . . ?
H22B C22 H22C 109.5 . . ?
C28 C23 C24 122.4(3) . . ?
C28 C23 N2 118.1(2) . . ?
C24 C23 N2 119.1(3) . . ?
C25 C24 C23 117.4(3) . . ?
C25 C24 C29 120.9(3) . . ?
C23 C24 C29 121.7(3) . . ?
C26 C25 C24 121.5(3) . . ?
C26 C25 H25 119.2 . . ?
C24 C25 H25 119.2 . . ?
C25 C26 C27 119.8(3) . . ?
C25 C26 H26 120.1 . . ?
C27 C26 H26 120.1 . . ?
C26 C27 C28 121.2(3) . . ?
C26 C27 H27 119.4 . . ?
C28 C27 H27 119.4 . . ?
C27 C28 C23 117.6(3) . . ?
C27 C28 C32 120.3(3) . . ?
C23 C28 C32 122.1(3) . . ?
C30 C29 C31 110.0(3) . . ?
C30 C29 C24 111.6(3) . . ?
C31 C29 C24 112.5(3) . . ?
C30 C29 H29 107.5 . . ?
C31 C29 H29 107.5 . . ?
C24 C29 H29 107.5 . . ?
C29 C30 H30A 109.5 . . ?
C29 C30 H30B 109.5 . . ?
H30A C30 H30B 109.5 . . ?
C29 C30 H30C 109.5 . . ?
H30A C30 H30C 109.5 . . ?
H30B C30 H30C 109.5 . . ?
C29 C31 H31A 109.5 . . ?
C29 C31 H31B 109.5 . . ?
H31A C31 H31B 109.5 . . ?
C29 C31 H31C 109.5 . . ?
H31A C31 H31C 109.5 . . ?
H31B C31 H31C 109.5 . . ?
C33 C32 C34 111.6(4) . . ?
C33 C32 C28 111.4(3) . . ?
C34 C32 C28 111.8(3) . . ?
C33 C32 H32 107.3 . . ?
C34 C32 H32 107.3 . . ?
C28 C32 H32 107.3 . . ?
C32 C33 H33A 109.5 . . ?
C32 C33 H33B 109.5 . . ?
H33A C33 H33B 109.5 . . ?
C32 C33 H33C 109.5 . . ?
H33A C33 H33C 109.5 . . ?
H33B C33 H33C 109.5 . . ?
C32 C34 H34A 109.5 . . ?
C32 C34 H34B 109.5 . . ?
H34A C34 H34B 109.5 . . ?
C32 C34 H34C 109.5 . . ?
H34A C34 H34C 109.5 . . ?
H34B C34 H34C 109.5 . . ?

loop_
_geom_bond_atom_site_label_1
_geom_bond_atom_site_label_2
_geom_bond_distance
_geom_bond_site_symmetry_2
_geom_bond_publ_flag
Rh1 N3 1.942(2) . ?
Rh1 C1 1.969(3) . ?
Rh1 N1 2.019(2) . ?
Rh1 N2 2.023(2) . ?
N1 C2 1.309(4) . ?
N1 C11 1.443(4) . ?
N2 C8 1.315(4) . ?
N2 C23 1.441(3) . ?
N3 C7 1.357(4) . ?
N3 C3 1.360(4) . ?
C1 P1 1.542(4) . ?
C2 C3 1.470(4) . ?
C2 C9 1.498(4) . ?
C3 C4 1.388(4) . ?
C4 C5 1.396(5) . ?
C4 H4 0.9500 . ?
C5 C6 1.391(4) . ?
C5 H5 0.9500 . ?
C6 C7 1.391(4) . ?
C6 H6 0.9500 . ?
C7 C8 1.468(4) . ?
C8 C10 1.498(4) . ?
C9 H9A 0.9800 . ?
C9 H9B 0.9800 . ?
C9 H9C 0.9800 . ?
C10 H10A 0.9800 . ?
C10 H10B 0.9800 . ?
C10 H10C 0.9800 . ?
C11 C12 1.396(5) . ?
C11 C16 1.403(5) . ?
C12 C13 1.392(5) . ?
C12 C17 1.523(5) . ?
C13 C14 1.384(6) . ?
C13 H13 0.9500 . ?
C14 C15 1.379(6) . ?
C14 H14 0.9500 . ?
C15 C16 1.392(5) . ?
C15 H15 0.9500 . ?
C16 C20 1.520(5) . ?
C17 C18 1.524(5) . ?
C17 C19 1.531(5) . ?
C17 H17 1.0000 . ?
C18 H18A 0.9800 . ?
C18 H18B 0.9800 . ?
C18 H18C 0.9800 . ?
C19 H19A 0.9800 . ?
C19 H19B 0.9800 . ?
C19 H19C 0.9800 . ?
C20 C22 1.516(6) . ?
C20 C21 1.536(6) . ?
C20 H20 1.0000 . ?
C21 H21A 0.9800 . ?
C21 H21B 0.9800 . ?
C21 H21C 0.9800 . ?
C22 H22A 0.9800 . ?
C22 H22B 0.9800 . ?
C22 H22C 0.9800 . ?
C23 C28 1.401(4) . ?
C23 C24 1.402(4) . ?
C24 C25 1.391(5) . ?
C24 C29 1.530(5) . ?
C25 C26 1.379(5) . ?
C25 H25 0.9500 . ?
C26 C27 1.387(5) . ?
C26 H26 0.9500 . ?
C27 C28 1.389(4) . ?
C27 H27 0.9500 . ?
C28 C32 1.526(4) . ?
C29 C30 1.522(5) . ?
C29 C31 1.523(5) . ?
C29 H29 1.0000 . ?
C30 H30A 0.9800 . ?
C30 H30B 0.9800 . ?
C30 H30C 0.9800 . ?
C31 H31A 0.9800 . ?
C31 H31B 0.9800 . ?
C31 H31C 0.9800 . ?
C32 C33 1.509(5) . ?
C32 C34 1.512(5) . ?
C32 H32 1.0000 . ?
C33 H33A 0.9800 . ?
C33 H33B 0.9800 . ?
C33 H33C 0.9800 . ?
C34 H34A 0.9800 . ?
C34 H34B 0.9800 . ?
C34 H34C 0.9800 . ?
